data_1513024
loop_
_publ_author_name
'Bing-Jun Zhang'
'Cui-Juan Wang'
'Guang-Mei Qiu'
'Shuai Huang'
'Xian-Li Zhou'
'Jie Weng'
'Yao-Yu Wang'

_publ_section_title
;
 Polycarboxylate anions effect on the structures of a series of transition
 metal-based coordination polymers: Syntheses, crystal structures and
 bioactivities
;
_journal_name_full
;
Inorganica Chimica Acta
;
_journal_page_first 48
_journal_page_last 59
_journal_paper_doi 10.1016/j.ica.2012.11.018
_journal_volume 397
_journal_year 2013
_chemical_formula_sum 'C19 H15 Cd N2 O3.5'
_chemical_formula_weight 439.73
_space_group_IT_number 56
_symmetry_cell_setting orthorhombic
_symmetry_space_group_name_Hall '-P 2ab 2ac'
_symmetry_space_group_name_H-M 'P c c n'
_atom_sites_solution_hydrogens geom
_atom_sites_solution_primary direct
_atom_sites_solution_secondary difmap
_cell_angle_alpha 90.00
_cell_angle_beta 90.00
_cell_angle_gamma 90.00
_cell_formula_units_Z 8
_cell_length_a 14.1825(8)
_cell_length_b 17.9582(8)
_cell_length_c 14.9933(5)
_cell_measurement_reflns_used 3373
_cell_measurement_temperature 293(2)
_cell_measurement_theta_max 25.02
_cell_measurement_theta_min 2.72
_cell_volume 3818.7(3)
_computing_structure_refinement 'SHELXL-97 (Sheldrick, 1997)'
_computing_structure_solution 'SHELXS-97 (Sheldrick, 1990)'
_diffrn_ambient_temperature 293(2)
_diffrn_measured_fraction_theta_full 0.999
_diffrn_measured_fraction_theta_max 0.999
_diffrn_radiation_monochromator graphite
_diffrn_radiation_source 'fine-focus sealed tube'
_diffrn_radiation_type MoK\a
_diffrn_radiation_wavelength 0.71073
_diffrn_reflns_av_R_equivalents 0.0339
_diffrn_reflns_av_sigmaI/netI 0.0217
_diffrn_reflns_limit_h_max 12
_diffrn_reflns_limit_h_min -16
_diffrn_reflns_limit_k_max 21
_diffrn_reflns_limit_k_min -21
_diffrn_reflns_limit_l_max 17
_diffrn_reflns_limit_l_min -17
_diffrn_reflns_number 22651
_diffrn_reflns_theta_full 25.02
_diffrn_reflns_theta_max 25.02
_diffrn_reflns_theta_min 2.72
_exptl_absorpt_coefficient_mu 1.165
_exptl_absorpt_correction_T_max 0.7362
_exptl_absorpt_correction_T_min 0.5047
_exptl_absorpt_correction_type multi-scan
_exptl_absorpt_process_details sadabs
_exptl_crystal_density_diffrn 1.530
_exptl_crystal_density_method 'not measured'
_exptl_crystal_F_000 1752
_exptl_crystal_size_max 0.68
_exptl_crystal_size_mid 0.60
_exptl_crystal_size_min 0.28
_refine_diff_density_max 1.629
_refine_diff_density_min -0.381
_refine_diff_density_rms 0.095
_refine_ls_extinction_method none
_refine_ls_goodness_of_fit_ref 1.148
_refine_ls_hydrogen_treatment constr
_refine_ls_matrix_type full
_refine_ls_number_parameters 236
_refine_ls_number_reflns 3373
_refine_ls_number_restraints 6
_refine_ls_restrained_S_all 1.163
_refine_ls_R_factor_all 0.0662
_refine_ls_R_factor_gt 0.0393
_refine_ls_shift/su_max 0.035
_refine_ls_shift/su_mean 0.006
_refine_ls_structure_factor_coef Fsqd
_refine_ls_weighting_details 'calc w=1/[\s^2^(Fo^2^)+(0.0655P)^2^+6.7984P] where P=(Fo^2^+2Fc^2^)/3'
_refine_ls_weighting_scheme calc
_refine_ls_wR_factor_gt 0.1305
_refine_ls_wR_factor_ref 0.1492
_reflns_number_gt 2132
_reflns_number_total 3373
_reflns_threshold_expression >2sigma(I)
_cod_data_source_file ICA-2013-397-48-59-4.cif
_cod_data_source_block liu_20111227d
_cod_original_sg_symbol_H-M pccn
_cod_original_formula_sum 'C19 H15 Cd N2 O3.50'
_cod_database_code 1513024

loop_
_symmetry_equiv_pos_as_xyz
'x, y, z'
'-x+1/2, -y+1/2, z'
'x+1/2, -y, -z+1/2'
'-x, y+1/2, -z+1/2'
'-x, -y, -z'
'x-1/2, y-1/2, -z'
'-x-1/2, y, z-1/2'
'x, -y-1/2, z-1/2'

loop_
_atom_site_label
_atom_site_type_symbol
_atom_site_fract_x
_atom_site_fract_y
_atom_site_fract_z
_atom_site_U_iso_or_equiv
_atom_site_adp_type
_atom_site_occupancy
_atom_site_symmetry_multiplicity
_atom_site_calc_flag
_atom_site_refinement_flags
Cd1 Cd 0.2500 0.2500 0.15990(3) 0.0320(2) Uani 1 2 d S
Cd2 Cd 0.2500 0.2500 -0.08527(3) 0.0449(2) Uani 1 2 d S
O1 O 0.1652(3) 0.2909(2) 0.2850(2) 0.0459(10) Uani 1 1 d .
O2 O 0.1684(3) 0.2962(2) 0.0352(2) 0.0498(10) Uani 1 1 d .
O3 O 0.0546(5) 0.3016(4) -0.0631(4) 0.0375(16) Uani 0.50 1 d PU
O4 O 0.1921(4) 0.3743(2) 0.3880(3) 0.0656(13) Uani 1 1 d .
N1 N 0.3327(3) 0.3541(3) 0.1622(3) 0.0428(11) Uani 1 1 d .
N2 N 0.3756(4) 0.4665(3) 0.1212(3) 0.0509(13) Uani 1 1 d .
C1 C 0.3244(4) 0.4065(3) 0.1010(3) 0.0447(14) Uani 1 1 d .
H1 H 0.2875 0.4021 0.0500 0.054 Uiso 1 1 calc R
C2 C 0.3922(4) 0.3831(4) 0.2253(4) 0.0508(16) Uani 1 1 d .
H2 H 0.4105 0.3589 0.2774 0.061 Uiso 1 1 calc R
C3 C 0.4202(5) 0.4515(4) 0.2009(4) 0.0567(17) Uani 1 1 d .
H3 H 0.4614 0.4826 0.2316 0.068 Uiso 1 1 calc R
C4 C 0.3882(5) 0.5313(4) 0.0640(5) 0.0658(19) Uani 1 1 d .
H4A H 0.3800 0.5762 0.0991 0.079 Uiso 1 1 calc R
H4B H 0.3403 0.5310 0.0179 0.079 Uiso 1 1 calc R
C5 C 0.4832(7) 0.5325(4) 0.0215(6) 0.097(3) Uani 1 1 d .
H5A H 0.4833 0.5724 -0.0222 0.116 Uiso 1 1 calc R
H5B H 0.5285 0.5459 0.0671 0.116 Uiso 1 1 calc R
C6 C 0.0824(5) 0.2991(4) 0.0147(4) 0.0538(16) Uani 1 1 d .
C7 C 0.0112(4) 0.2930(3) 0.0888(4) 0.0477(15) Uani 1 1 d .
C8 C -0.0566(5) 0.2380(5) 0.0813(5) 0.075(2) Uani 1 1 d .
H8 H -0.0610 0.2118 0.0280 0.090 Uiso 1 1 calc R
C9 C -0.1164(6) 0.2210(5) 0.1480(7) 0.102(3) Uani 1 1 d .
H9 H -0.1606 0.1832 0.1407 0.123 Uiso 1 1 calc R
C10 C -0.1115(7) 0.2611(6) 0.2295(7) 0.102(3) Uani 1 1 d .
H10 H -0.1508 0.2491 0.2771 0.123 Uiso 1 1 calc R
C11 C -0.0473(5) 0.3181(4) 0.2362(5) 0.073(2) Uani 1 1 d .
H11 H -0.0440 0.3452 0.2889 0.087 Uiso 1 1 calc R
C12 C 0.0131(4) 0.3366(4) 0.1661(4) 0.0490(15) Uani 1 1 d .
C13 C 0.0739(4) 0.4046(3) 0.1758(3) 0.0414(13) Uani 1 1 d .
C14 C 0.0592(5) 0.4611(4) 0.1148(4) 0.0586(17) Uani 1 1 d .
H14 H 0.0190 0.4531 0.0667 0.070 Uiso 1 1 calc R
C15 C 0.1034(6) 0.5291(4) 0.1239(4) 0.070(2) Uani 1 1 d .
H15 H 0.0943 0.5660 0.0813 0.083 Uiso 1 1 calc R
C16 C 0.1610(5) 0.5424(4) 0.1961(4) 0.0627(18) Uani 1 1 d .
H16 H 0.1894 0.5887 0.2033 0.075 Uiso 1 1 calc R
C17 C 0.1763(5) 0.4869(3) 0.2572(4) 0.0512(15) Uani 1 1 d .
H17 H 0.2154 0.4959 0.3058 0.061 Uiso 1 1 calc R
C18 C 0.1344(4) 0.4177(3) 0.2477(3) 0.0400(13) Uani 1 1 d .
C19 C 0.1641(4) 0.3576(3) 0.3116(3) 0.0445(14) Uani 1 1 d .

loop_
_atom_site_aniso_label
_atom_site_aniso_U_11
_atom_site_aniso_U_22
_atom_site_aniso_U_33
_atom_site_aniso_U_23
_atom_site_aniso_U_13
_atom_site_aniso_U_12
Cd1 0.0424(3) 0.0316(3) 0.0219(3) 0.000 0.000 -0.0024(2)
Cd2 0.0747(5) 0.0406(4) 0.0193(3) 0.000 0.000 -0.0090(3)
O1 0.060(3) 0.042(2) 0.035(2) 0.0035(16) 0.0118(17) 0.011(2)
O2 0.041(3) 0.066(3) 0.042(2) 0.0180(19) -0.0012(18) 0.005(2)
O3 0.036(2) 0.051(2) 0.025(2) -0.0031(18) -0.0049(17) -0.0022(18)
O4 0.096(4) 0.066(3) 0.035(2) -0.003(2) -0.013(2) 0.013(3)
N1 0.050(3) 0.046(3) 0.033(2) -0.001(2) 0.003(2) -0.009(2)
N2 0.061(3) 0.045(3) 0.046(3) 0.007(2) 0.000(2) -0.016(3)
C1 0.053(4) 0.051(3) 0.030(3) -0.002(3) -0.001(3) -0.014(3)
C2 0.051(4) 0.066(4) 0.036(3) 0.003(3) -0.004(3) -0.010(3)
C3 0.066(5) 0.059(4) 0.045(3) -0.003(3) -0.006(3) -0.026(3)
C4 0.079(5) 0.052(4) 0.067(4) 0.012(3) 0.005(4) -0.015(4)
C5 0.126(8) 0.064(5) 0.101(6) 0.022(5) 0.034(6) -0.019(6)
C6 0.051(4) 0.060(4) 0.051(4) -0.013(3) 0.000(3) 0.008(3)
C7 0.040(3) 0.053(4) 0.050(4) -0.005(3) -0.005(3) 0.007(3)
C8 0.048(4) 0.090(6) 0.088(5) -0.021(4) -0.001(4) -0.012(4)
C9 0.067(6) 0.096(7) 0.143(8) -0.010(6) 0.008(6) -0.031(5)
C10 0.068(6) 0.125(8) 0.114(7) 0.000(6) 0.035(5) -0.025(6)
C11 0.059(5) 0.085(5) 0.074(5) -0.013(4) 0.025(4) -0.009(4)
C12 0.038(3) 0.062(4) 0.047(3) -0.001(3) 0.000(3) 0.009(3)
C13 0.046(3) 0.044(3) 0.034(3) -0.001(2) 0.005(2) 0.009(3)
C14 0.070(5) 0.060(4) 0.046(3) 0.007(3) -0.006(3) 0.009(4)
C15 0.096(6) 0.055(4) 0.058(4) 0.013(3) -0.002(4) 0.013(4)
C16 0.082(5) 0.045(4) 0.061(4) -0.001(3) -0.001(4) 0.000(4)
C17 0.059(4) 0.050(4) 0.044(3) -0.007(3) 0.002(3) 0.005(3)
C18 0.050(4) 0.038(3) 0.031(3) -0.002(2) 0.006(2) 0.012(3)
C19 0.050(4) 0.053(4) 0.031(3) 0.002(3) 0.008(3) 0.012(3)

loop_
_atom_type_symbol
_atom_type_description
_atom_type_scat_dispersion_real
_atom_type_scat_dispersion_imag
_atom_type_scat_source
C C 0.0033 0.0016 'International Tables Vol C Tables 4.2.6.8 and 6.1.1.4'
H H 0.0000 0.0000 'International Tables Vol C Tables 4.2.6.8 and 6.1.1.4'
O O 0.0106 0.0060 'International Tables Vol C Tables 4.2.6.8 and 6.1.1.4'
Cd Cd -0.8075 1.2024 'International Tables Vol C Tables 4.2.6.8 and 6.1.1.4'
N N 0.0061 0.0033 'International Tables Vol C Tables 4.2.6.8 and 6.1.1.4'

loop_
_geom_angle_atom_site_label_1
_geom_angle_atom_site_label_2
_geom_angle_atom_site_label_3
_geom_angle
_geom_angle_site_symmetry_1
_geom_angle_site_symmetry_3
N1 Cd1 N1 178.2(2) 2 .
N1 Cd1 O1 88.84(15) 2 .
N1 Cd1 O1 89.72(15) . .
N1 Cd1 O1 89.72(15) 2 2
N1 Cd1 O1 88.84(15) . 2
O1 Cd1 O1 73.83(18) . 2
N1 Cd1 O2 88.59(16) 2 2
N1 Cd1 O2 92.84(15) . 2
O1 Cd1 O2 177.41(13) . 2
O1 Cd1 O2 105.82(14) 2 2
N1 Cd1 O2 92.84(15) 2 .
N1 Cd1 O2 88.59(16) . .
O1 Cd1 O2 105.82(14) . .
O1 Cd1 O2 177.41(14) 2 .
O2 Cd1 O2 74.6(2) 2 .
O2 Cd2 O2 76.51(18) 2 .
O2 Cd2 O1 141.07(15) 2 8_565
O2 Cd2 O1 119.62(14) . 8_565
O2 Cd2 O1 119.62(14) 2 7_655
O2 Cd2 O1 141.07(15) . 7_655
O1 Cd2 O1 71.81(17) 8_565 7_655
O2 Cd2 O4 88.15(14) 2 8_565
O2 Cd2 O4 107.03(16) . 8_565
O1 Cd2 O4 54.03(13) 8_565 8_565
O1 Cd2 O4 108.58(14) 7_655 8_565
O2 Cd2 O4 107.03(16) 2 7_655
O2 Cd2 O4 88.15(14) . 7_655
O1 Cd2 O4 108.58(14) 8_565 7_655
O1 Cd2 O4 54.03(13) 7_655 7_655
O4 Cd2 O4 160.90(19) 8_565 7_655
O2 Cd2 C19 114.20(16) 2 8_565
O2 Cd2 C19 118.07(16) . 8_565
O1 Cd2 C19 27.24(14) 8_565 8_565
O1 Cd2 C19 88.92(14) 7_655 8_565
O4 Cd2 C19 26.92(15) 8_565 8_565
O4 Cd2 C19 134.88(16) 7_655 8_565
O2 Cd2 C19 118.07(16) 2 7_655
O2 Cd2 C19 114.20(16) . 7_655
O1 Cd2 C19 88.92(14) 8_565 7_655
O1 Cd2 C19 27.24(14) 7_655 7_655
O4 Cd2 C19 134.88(16) 8_565 7_655
O4 Cd2 C19 26.92(15) 7_655 7_655
C19 Cd2 C19 111.8(2) 8_565 7_655
C19 O1 Cd1 123.8(3) . .
C19 O1 Cd2 92.3(3) . 7_656
Cd1 O1 Cd2 107.18(15) . 7_656
C6 O2 Cd2 108.1(4) . .
C6 O2 Cd1 133.4(4) . .
Cd2 O2 Cd1 104.43(16) . .
C19 O4 Cd2 92.2(3) . 7_656
C1 N1 C2 105.3(5) . .
C1 N1 Cd1 123.0(4) . .
C2 N1 Cd1 131.3(4) . .
C1 N2 C3 106.7(5) . .
C1 N2 C4 125.3(5) . .
C3 N2 C4 127.7(5) . .
N1 C1 N2 111.7(5) . .
C3 C2 N1 110.0(5) . .
C2 C3 N2 106.3(5) . .
N2 C4 C5 112.0(6) . .
C5 C5 C4 119.1(10) 5_665 .
O3 C6 O2 122.9(6) . .
O3 C6 C7 119.1(6) . .
O2 C6 C7 117.8(5) . .
C8 C7 C12 118.7(6) . .
C8 C7 C6 117.3(6) . .
C12 C7 C6 123.9(6) . .
C9 C8 C7 122.7(8) . .
C8 C9 C10 119.5(8) . .
C11 C10 C9 118.2(8) . .
C10 C11 C12 122.0(7) . .
C11 C12 C7 118.6(6) . .
C11 C12 C13 118.2(5) . .
C7 C12 C13 123.1(5) . .
C14 C13 C18 118.7(5) . .
C14 C13 C12 116.6(5) . .
C18 C13 C12 124.2(5) . .
C15 C14 C13 121.0(6) . .
C16 C15 C14 120.1(6) . .
C17 C16 C15 119.5(6) . .
C16 C17 C18 121.1(6) . .
C17 C18 C13 119.5(5) . .
C17 C18 C19 117.3(5) . .
C13 C18 C19 122.9(5) . .
O4 C19 O1 120.9(5) . .
O4 C19 C18 120.1(5) . .
O1 C19 C18 118.9(5) . .
O4 C19 Cd2 60.9(3) . 7_656
O1 C19 Cd2 60.4(3) . 7_656
C18 C19 Cd2 169.7(4) . 7_656

loop_
_geom_bond_atom_site_label_1
_geom_bond_atom_site_label_2
_geom_bond_distance
_geom_bond_site_symmetry_2
Cd1 N1 2.207(5) 2
Cd1 N1 2.207(5) .
Cd1 O1 2.345(3) .
Cd1 O1 2.345(3) 2
Cd1 O2 2.350(4) 2
Cd1 O2 2.350(4) .
Cd2 O2 2.301(4) 2
Cd2 O2 2.301(4) .
Cd2 O1 2.402(4) 8_565
Cd2 O1 2.402(4) 7_655
Cd2 O4 2.412(4) 8_565
Cd2 O4 2.412(4) 7_655
Cd2 C19 2.759(5) 8_565
Cd2 C19 2.759(5) 7_655
O1 C19 1.264(7) .
O1 Cd2 2.402(4) 7_656
O2 C6 1.258(7) .
O3 C6 1.232(8) .
O4 C19 1.250(7) .
O4 Cd2 2.412(4) 7_656
N1 C1 1.320(7) .
N1 C2 1.371(7) .
N2 C1 1.335(7) .
N2 C3 1.379(7) .
N2 C4 1.456(7) .
C2 C3 1.341(8) .
C4 C5 1.490(11) .
C5 C5 1.417(16) 5_665
C6 C7 1.506(8) .
C7 C8 1.382(9) .
C7 C12 1.399(8) .
C8 C9 1.346(11) .
C9 C10 1.421(12) .
C10 C11 1.375(11) .
C11 C12 1.395(8) .
C12 C13 1.502(8) .
C13 C14 1.381(8) .
C13 C18 1.399(8) .
C14 C15 1.380(9) .
C15 C16 1.376(9) .
C16 C17 1.372(8) .
C17 C18 1.385(8) .
C18 C19 1.501(7) .
C19 Cd2 2.759(5) 7_656
